data_7111881
loop_
_publ_author_name
'Zhoulong Fan'
'Kui Wu'
'Li Xing'
'Qizheng Yao'
'Ao Zhang'

_publ_section_title
;
 Palladium-catalyzed double C-H activation: one-pot synthesis of
 benzo[c]pyrazolo[1,2-a]cinnolin-1-ones from 5-pyrazolones and aryl
 iodides
;
_journal_name_full Chem.Commun.
_journal_page_first 1682
_journal_paper_doi 10.1039/c3cc47989g
_journal_volume 50
_journal_year 2014
_chemical_formula_sum 'C16 H11 Br N2 O'
_chemical_formula_weight 327.16
_chemical_name_systematic
; 
 ? 
;
_space_group_IT_number 29
_symmetry_space_group_name_Hall 'P 2c -2ac'
_symmetry_space_group_name_H-M 'P c a 21'
_atom_sites_solution_hydrogens geom
_atom_sites_solution_primary direct
_atom_sites_solution_secondary difmap
_audit_creation_method SHELXL-97
_cell_angle_alpha 90.00
_cell_angle_beta 90.00
_cell_angle_gamma 90.00
_cell_formula_units_Z 8
_cell_length_a 7.4355(4)
_cell_length_b 20.5015(12)
_cell_length_c 16.7167(9)
_cell_measurement_temperature 296(2)
_cell_volume 2548.3(2)
_computing_structure_refinement 'SHELXL-97 (Sheldrick, 2008)'
_computing_structure_solution 'SHELXS-97 (Sheldrick, 2008)'
_diffrn_ambient_temperature 296(2)
_diffrn_measured_fraction_theta_full 1.000
_diffrn_measured_fraction_theta_max 1.000
_diffrn_radiation_monochromator graphite
_diffrn_radiation_source 'fine-focus sealed tube'
_diffrn_radiation_type MoK\a
_diffrn_radiation_wavelength 0.71073
_diffrn_reflns_av_R_equivalents 0.1042
_diffrn_reflns_av_sigmaI/netI 0.0832
_diffrn_reflns_limit_h_max 9
_diffrn_reflns_limit_h_min -9
_diffrn_reflns_limit_k_max 26
_diffrn_reflns_limit_k_min -26
_diffrn_reflns_limit_l_max 21
_diffrn_reflns_limit_l_min -21
_diffrn_reflns_number 39317
_diffrn_reflns_theta_full 27.51
_diffrn_reflns_theta_max 27.51
_diffrn_reflns_theta_min 0.99
_exptl_absorpt_coefficient_mu 3.222
_exptl_crystal_density_diffrn 1.698
_exptl_crystal_density_method 'not measured'
_exptl_crystal_F_000 1300
_refine_diff_density_max 0.317
_refine_diff_density_min -0.420
_refine_diff_density_rms 0.069
_refine_ls_abs_structure_details 'Flack H D (1983), Acta Cryst. A39, 876-881'
_refine_ls_abs_structure_Flack 0.433(18)
_refine_ls_extinction_method none
_refine_ls_goodness_of_fit_ref 1.009
_refine_ls_hydrogen_treatment mixed
_refine_ls_matrix_type full
_refine_ls_number_parameters 362
_refine_ls_number_reflns 5862
_refine_ls_number_restraints 1
_refine_ls_restrained_S_all 1.009
_refine_ls_R_factor_all 0.1442
_refine_ls_R_factor_gt 0.0548
_refine_ls_shift/su_max 0.001
_refine_ls_shift/su_mean 0.000
_refine_ls_structure_factor_coef Fsqd
_refine_ls_weighting_details 'calc w=1/[\s^2^(Fo^2^)+(0.0615P)^2^+0.0000P] where P=(Fo^2^+2Fc^2^)/3'
_refine_ls_weighting_scheme calc
_refine_ls_wR_factor_gt 0.1140
_refine_ls_wR_factor_ref 0.1417
_reflns_number_gt 2893
_reflns_number_total 5862
_reflns_threshold_expression >2sigma(I)
_cod_data_source_file c3cc47989g.txt
_cod_data_source_block 2013251_0ma
_cod_depositor_comments
;
Some atoms are clearly wrong in one of the two crystallographically independent
moieties, that should be chemically identical. Hence "O2" should be a methyl 
group, "N4" should be an oxygen and "C27" should be a nitrogen.
These obvious errors have not been fixed since they would need a new refinement
 of the structure and the generation of a completely new CIF.
;
_cod_database_code 7111881

loop_
_symmetry_equiv_pos_as_xyz
'x, y, z'
'-x, -y, z+1/2'
'-x+1/2, y, z+1/2'
'x+1/2, -y, z'

loop_
_atom_site_label
_atom_site_type_symbol
_atom_site_fract_x
_atom_site_fract_y
_atom_site_fract_z
_atom_site_U_iso_or_equiv
_atom_site_adp_type
_atom_site_occupancy
_atom_site_symmetry_multiplicity
_atom_site_calc_flag
_atom_site_refinement_flags
Br1 Br 0.98333(10) 0.23900(3) 0.44219(6) 0.0688(3) Uani 1 1 d .
Br2 Br 0.7496(2) 1.24776(3) 0.20659(7) 0.0705(3) Uani 1 1 d .
O1 O 0.7398(8) 0.3965(2) 0.2438(3) 0.0646(15) Uani 1 1 d .
O2 O 0.9987(11) 0.8568(4) 0.4146(5) 0.136(3) Uani 1 1 d .
N1 N 0.8430(7) 0.4737(2) 0.3361(3) 0.0402(13) Uani 1 1 d .
N2 N 0.8549(7) 0.5422(3) 0.3383(3) 0.0450(15) Uani 1 1 d .
N3 N 0.9077(7) 1.0165(3) 0.3186(4) 0.0466(15) Uani 1 1 d .
N4 N 1.0085(8) 1.0967(3) 0.4085(3) 0.0474(16) Uani 1 1 d .
C1 C 0.9743(9) 0.3306(3) 0.4549(6) 0.052(2) Uani 1 1 d .
C2 C 0.9105(10) 0.3677(4) 0.3911(5) 0.0499(19) Uani 1 1 d .
H2 H 0.8720 0.3476 0.3443 0.060 Uiso 1 1 calc R
C3 C 0.9054(9) 0.4353(3) 0.3986(5) 0.0415(18) Uani 1 1 d .
C4 C 0.9219(9) 0.5743(3) 0.4068(5) 0.0442(19) Uani 1 1 d .
C5 C 0.9323(11) 0.6415(4) 0.4091(5) 0.062(2) Uani 1 1 d .
H11 H 0.8958 0.6659 0.3651 0.075 Uiso 1 1 calc R
C6 C 0.9968(11) 0.6726(4) 0.4767(5) 0.067(2) Uani 1 1 d .
H1 H 1.0055 0.7179 0.4775 0.080 Uiso 1 1 calc R
C7 C 0.7841(10) 0.5638(4) 0.2657(5) 0.054(2) Uani 1 1 d .
C8 C 0.7660(11) 0.6342(4) 0.2415(5) 0.067(2) Uani 1 1 d .
H3 H 0.7153 0.6367 0.1888 0.100 Uiso 1 1 calc R
H4 H 0.8824 0.6544 0.2417 0.100 Uiso 1 1 calc R
H5 H 0.6887 0.6563 0.2787 0.100 Uiso 1 1 calc R
C9 C 0.7286(10) 0.5132(3) 0.2224(5) 0.049(2) Uani 1 1 d .
H6 H 0.6747 0.5164 0.1723 0.059 Uiso 1 1 calc R
C10 C 0.7633(10) 0.4530(4) 0.2634(5) 0.057(2) Uani 1 1 d .
C11 C 1.0483(10) 0.6371(4) 0.5427(5) 0.068(2) Uani 1 1 d .
H10 H 1.0876 0.6581 0.5888 0.082 Uiso 1 1 calc R
C12 C 1.0410(10) 0.5705(4) 0.5397(5) 0.054(2) Uani 1 1 d .
H9 H 1.0799 0.5466 0.5836 0.064 Uiso 1 1 calc R
C13 C 0.9760(9) 0.5370(3) 0.4717(4) 0.0425(18) Uani 1 1 d .
C14 C 0.9708(8) 0.4659(3) 0.4685(4) 0.043(2) Uani 1 1 d .
C15 C 1.0279(10) 0.4249(4) 0.5307(5) 0.056(2) Uani 1 1 d .
H7 H 1.0668 0.4438 0.5781 0.067 Uiso 1 1 calc R
C16 C 1.0291(10) 0.3581(4) 0.5247(5) 0.055(2) Uani 1 1 d .
H8 H 1.0665 0.3324 0.5674 0.066 Uiso 1 1 calc R
C17 C 0.7636(15) 1.1548(3) 0.1966(6) 0.052(2) Uani 1 1 d .
C18 C 0.7016(12) 1.1252(4) 0.1292(5) 0.053(2) Uani 1 1 d .
H19 H 0.6567 1.1497 0.0868 0.064 Uiso 1 1 calc R
C19 C 0.7066(10) 1.0594(4) 0.1251(5) 0.051(2) Uani 1 1 d .
H13 H 0.6628 1.0394 0.0792 0.061 Uiso 1 1 calc R
C20 C 0.7738(12) 1.0199(3) 0.1860(5) 0.0382(19) Uani 1 1 d .
C21 C 0.7773(11) 0.9488(3) 0.1864(5) 0.041(2) Uani 1 1 d .
C22 C 0.7177(12) 0.9132(5) 0.1171(5) 0.057(2) Uani 1 1 d .
H18 H 0.6847 0.9355 0.0709 0.069 Uiso 1 1 calc R
C23 C 0.7094(13) 0.8456(4) 0.1192(5) 0.066(3) Uani 1 1 d .
H17 H 0.6720 0.8225 0.0743 0.079 Uiso 1 1 calc R
C24 C 0.7564(17) 0.8135(3) 0.1869(6) 0.070(3) Uani 1 1 d .
H12 H 0.7561 0.7681 0.1872 0.085 Uiso 1 1 calc R
C25 C 0.8043(12) 0.8467(4) 0.2552(6) 0.060(3) Uani 1 1 d .
H16 H 0.8232 0.8242 0.3027 0.072 Uiso 1 1 calc R
C26 C 0.8243(10) 0.9134(4) 0.2526(5) 0.041(2) Uani 1 1 d .
C27 C 0.8967(7) 0.9483(3) 0.3200(4) 0.0261(13) Uani 1 1 d .
C28 C 0.8392(10) 1.0531(3) 0.2547(5) 0.0385(19) Uani 1 1 d .
C29 C 0.8337(11) 1.1206(4) 0.2608(5) 0.048(2) Uani 1 1 d .
H14 H 0.8755 1.1419 0.3062 0.058 Uiso 1 1 calc R
C30 C 0.9861(10) 1.0406(4) 0.3923(4) 0.051(2) Uani 1 1 d .
C31 C 1.0240(9) 0.9805(3) 0.4318(6) 0.052(2) Uani 1 1 d .
H15 H 1.0782 0.9780 0.4818 0.062 Uiso 1 1 calc R
C32 C 0.9731(9) 0.9268(4) 0.3890(4) 0.0455(19) Uani 1 1 d .

loop_
_atom_site_aniso_label
_atom_site_aniso_U_11
_atom_site_aniso_U_22
_atom_site_aniso_U_33
_atom_site_aniso_U_23
_atom_site_aniso_U_13
_atom_site_aniso_U_12
Br1 0.0904(5) 0.0487(4) 0.0671(5) 0.0086(6) -0.0100(5) 0.0007(4)
Br2 0.0873(5) 0.0436(3) 0.0807(5) 0.0139(5) -0.0024(5) 0.0007(6)
O1 0.105(4) 0.044(3) 0.045(3) -0.011(3) -0.023(3) 0.003(3)
O2 0.178(7) 0.107(5) 0.122(8) 0.033(5) -0.026(6) 0.010(5)
N1 0.053(3) 0.043(3) 0.025(3) 0.000(3) -0.003(3) -0.006(3)
N2 0.046(4) 0.047(3) 0.042(4) 0.003(3) -0.001(3) -0.004(3)
N3 0.052(3) 0.047(3) 0.041(4) 0.000(3) -0.002(3) 0.005(3)
N4 0.069(4) 0.028(3) 0.045(4) -0.003(3) -0.015(3) -0.004(3)
C1 0.062(4) 0.044(3) 0.049(6) 0.008(5) -0.002(5) -0.004(3)
C2 0.055(5) 0.053(5) 0.042(5) -0.008(4) 0.001(4) -0.004(4)
C3 0.031(4) 0.047(4) 0.047(5) 0.007(4) 0.006(4) -0.002(3)
C4 0.042(4) 0.042(4) 0.049(5) -0.008(4) 0.004(4) 0.000(4)
C5 0.079(6) 0.053(5) 0.055(5) 0.002(4) -0.005(5) -0.008(5)
C6 0.070(6) 0.069(5) 0.061(6) -0.006(5) -0.005(5) -0.006(5)
C7 0.057(5) 0.057(5) 0.049(5) 0.016(4) 0.002(4) 0.006(4)
C8 0.079(6) 0.068(5) 0.053(5) 0.023(5) -0.004(5) 0.003(5)
C9 0.055(5) 0.056(4) 0.036(5) 0.011(4) -0.005(4) 0.002(4)
C10 0.054(5) 0.068(6) 0.049(6) 0.002(5) -0.001(4) -0.004(4)
C11 0.071(6) 0.078(6) 0.055(6) -0.029(5) 0.014(4) -0.013(5)
C12 0.047(5) 0.067(5) 0.048(5) -0.011(4) -0.001(4) -0.009(4)
C13 0.035(4) 0.057(5) 0.035(4) -0.009(4) 0.008(3) -0.004(3)
C14 0.033(4) 0.055(4) 0.043(5) -0.007(4) -0.003(3) -0.002(3)
C15 0.052(5) 0.073(6) 0.042(5) -0.002(4) -0.009(4) -0.007(4)
C16 0.073(5) 0.049(5) 0.043(5) 0.010(4) -0.009(4) -0.005(5)
C17 0.046(4) 0.049(3) 0.061(6) 0.009(5) 0.008(4) -0.002(5)
C18 0.065(6) 0.049(6) 0.047(5) 0.015(4) -0.003(4) 0.001(4)
C19 0.045(5) 0.072(6) 0.035(5) 0.001(4) 0.001(4) 0.008(4)
C20 0.047(5) 0.039(3) 0.028(4) -0.003(3) 0.007(3) 0.000(4)
C21 0.038(5) 0.048(4) 0.038(5) -0.003(4) 0.002(3) 0.005(4)
C22 0.069(6) 0.071(6) 0.033(4) -0.001(4) -0.002(4) 0.000(5)
C23 0.085(8) 0.050(5) 0.062(6) -0.017(5) -0.024(5) 0.006(5)
C24 0.097(6) 0.032(3) 0.082(7) -0.008(5) -0.007(5) 0.010(7)
C25 0.069(7) 0.047(5) 0.064(6) 0.003(4) 0.005(5) 0.007(4)
C26 0.047(5) 0.040(4) 0.036(4) -0.003(4) 0.001(4) 0.005(4)
C27 0.031(3) 0.027(3) 0.020(3) 0.002(3) -0.002(3) 0.003(3)
C28 0.040(4) 0.037(4) 0.039(4) 0.002(3) 0.006(3) 0.008(3)
C29 0.041(5) 0.060(6) 0.043(5) 0.011(4) 0.005(4) -0.010(4)
C30 0.048(5) 0.087(6) 0.019(4) 0.000(4) 0.003(4) 0.013(5)
C31 0.050(4) 0.064(4) 0.041(5) -0.002(5) -0.003(4) 0.006(4)
C32 0.042(4) 0.055(5) 0.039(5) 0.018(4) 0.005(4) 0.003(4)

loop_
_atom_type_symbol
_atom_type_description
_atom_type_scat_dispersion_real
_atom_type_scat_dispersion_imag
_atom_type_scat_source
C C 0.0033 0.0016 'International Tables Vol C Tables 4.2.6.8 and 6.1.1.4'
H H 0.0000 0.0000 'International Tables Vol C Tables 4.2.6.8 and 6.1.1.4'
N N 0.0061 0.0033 'International Tables Vol C Tables 4.2.6.8 and 6.1.1.4'
O O 0.0106 0.0060 'International Tables Vol C Tables 4.2.6.8 and 6.1.1.4'
Br Br -0.2901 2.4595 'International Tables Vol C Tables 4.2.6.8 and 6.1.1.4'

loop_
_geom_angle_atom_site_label_1
_geom_angle_atom_site_label_2
_geom_angle_atom_site_label_3
_geom_angle
C3 N1 N2 121.7(5)
C3 N1 C10 128.1(6)
N2 N1 C10 110.3(5)
C7 N2 N1 105.7(5)
C7 N2 C4 133.8(6)
N1 N2 C4 120.5(5)
C27 N3 C28 121.7(6)
C27 N3 C30 110.5(6)
C28 N3 C30 127.7(6)
C16 C1 C2 122.2(6)
C16 C1 Br1 119.9(6)
C2 C1 Br1 117.9(7)
C1 C2 C3 119.0(7)
C1 C2 H2 120.5
C3 C2 H2 120.5
N1 C3 C2 120.4(7)
N1 C3 C14 119.2(6)
C2 C3 C14 120.4(7)
C5 C4 C13 120.7(7)
C5 C4 N2 120.5(7)
C13 C4 N2 118.8(6)
C4 C5 C6 120.2(8)
C4 C5 H11 119.9
C6 C5 H11 119.9
C11 C6 C5 120.5(8)
C11 C6 H1 119.8
C5 C6 H1 119.8
C9 C7 N2 110.1(7)
C9 C7 C8 125.1(8)
N2 C7 C8 124.8(8)
C7 C8 H3 109.5
C7 C8 H4 109.5
H3 C8 H4 109.5
C7 C8 H5 109.5
H3 C8 H5 109.5
H4 C8 H5 109.5
C7 C9 C10 110.8(8)
C7 C9 H6 124.6
C10 C9 H6 124.6
O1 C10 N1 125.1(8)
O1 C10 C9 131.6(9)
N1 C10 C9 103.2(7)
C12 C11 C6 119.2(8)
C12 C11 H10 120.4
C6 C11 H10 120.4
C11 C12 C13 122.0(8)
C11 C12 H9 119.0
C13 C12 H9 119.0
C4 C13 C12 117.4(7)
C4 C13 C14 120.9(6)
C12 C13 C14 121.7(7)
C15 C14 C3 116.9(7)
C15 C14 C13 124.3(6)
C3 C14 C13 118.9(6)
C16 C15 C14 123.1(7)
C16 C15 H7 118.5
C14 C15 H7 118.5
C1 C16 C15 118.3(7)
C1 C16 H8 120.8
C15 C16 H8 120.8
C18 C17 C29 122.9(6)
C18 C17 Br2 119.8(7)
C29 C17 Br2 117.2(7)
C19 C18 C17 118.5(7)
C19 C18 H19 120.7
C17 C18 H19 120.7
C18 C19 C20 123.6(8)
C18 C19 H13 118.2
C20 C19 H13 118.2
C19 C20 C28 115.8(6)
C19 C20 C21 126.3(8)
C28 C20 C21 117.9(7)
C26 C21 C22 117.5(6)
C26 C21 C20 122.6(7)
C22 C21 C20 119.8(7)
C23 C22 C21 120.0(8)
C23 C22 H18 120.0
C21 C22 H18 120.0
C24 C23 C22 119.7(8)
C24 C23 H17 120.2
C22 C23 H17 120.2
C23 C24 C25 121.3(7)
C23 C24 H12 119.4
C25 C24 H12 119.4
C24 C25 C26 119.6(8)
C24 C25 H16 120.2
C26 C25 H16 120.2
C21 C26 C25 121.6(7)
C21 C26 C27 117.8(6)
C25 C26 C27 120.7(7)
C32 C27 N3 108.2(6)
C32 C27 C26 131.3(6)
N3 C27 C26 120.3(6)
C29 C28 N3 119.2(7)
C29 C28 C20 121.8(7)
N3 C28 C20 119.0(6)
C17 C29 C28 117.4(7)
C17 C29 H14 121.3
C28 C29 H14 121.3
N4 C30 C31 134.6(8)
N4 C30 N3 125.2(7)
C31 C30 N3 100.2(7)
C32 C31 C30 113.5(8)
C32 C31 H15 123.2
C30 C31 H15 123.2
C27 C32 C31 107.4(7)
C27 C32 O2 127.0(7)
C31 C32 O2 125.6(7)

loop_
_geom_bond_atom_site_label_1
_geom_bond_atom_site_label_2
_geom_bond_distance
Br1 C1 1.892(6)
Br2 C17 1.916(6)
O1 C10 1.216(9)
O2 C32 1.511(10)
N1 C3 1.386(9)
N1 N2 1.409(7)
N1 C10 1.417(10)
N2 C7 1.396(9)
N2 C4 1.410(9)
N3 C27 1.401(7)
N3 C28 1.402(9)
N3 C30 1.450(9)
N4 C30 1.192(9)
C1 C16 1.358(12)
C1 C2 1.393(11)
C2 C3 1.393(9)
C2 H2 0.9300
C3 C14 1.412(10)
C4 C5 1.381(10)
C4 C13 1.388(10)
C5 C6 1.383(10)
C5 H11 0.9300
C6 C11 1.376(12)
C6 H1 0.9300
C7 C9 1.330(11)
C7 C8 1.503(10)
C8 H3 0.9600
C8 H4 0.9600
C8 H5 0.9600
C9 C10 1.435(10)
C9 H6 0.9300
C11 C12 1.366(11)
C11 H10 0.9300
C12 C13 1.413(10)
C12 H9 0.9300
C13 C14 1.460(9)
C14 C15 1.402(10)
C15 C16 1.372(11)
C15 H7 0.9300
C16 H8 0.9300
C17 C18 1.361(12)
C17 C29 1.384(12)
C18 C19 1.351(11)
C18 H19 0.9300
C19 C20 1.392(11)
C19 H13 0.9300
C20 C28 1.421(11)
C20 C21 1.458(9)
C21 C26 1.368(10)
C21 C22 1.440(11)
C22 C23 1.387(13)
C22 H18 0.9300
C23 C24 1.355(13)
C23 H17 0.9300
C24 C25 1.376(12)
C24 H12 0.9300
C25 C26 1.377(12)
C25 H16 0.9300
C26 C27 1.438(9)
C27 C32 1.358(9)
C28 C29 1.387(11)
C29 H14 0.9300
C30 C31 1.427(11)
C31 C32 1.366(10)
C31 H15 0.9300

loop_
_geom_torsion_atom_site_label_1
_geom_torsion_atom_site_label_2
_geom_torsion_atom_site_label_3
_geom_torsion_atom_site_label_4
_geom_torsion
C3 N1 N2 C7 178.6(6)
C10 N1 N2 C7 -0.8(7)
C3 N1 N2 C4 -3.7(8)
C10 N1 N2 C4 176.9(6)
C16 C1 C2 C3 1.0(12)
Br1 C1 C2 C3 -179.0(5)
N2 N1 C3 C2 -172.8(6)
C10 N1 C3 C2 6.6(11)
N2 N1 C3 C14 4.5(9)
C10 N1 C3 C14 -176.1(6)
C1 C2 C3 N1 179.9(6)
C1 C2 C3 C14 2.6(11)
C7 N2 C4 C5 -2.6(12)
N1 N2 C4 C5 -179.5(6)
C7 N2 C4 C13 177.1(7)
N1 N2 C4 C13 0.1(9)
C13 C4 C5 C6 -0.1(12)
N2 C4 C5 C6 179.5(7)
C4 C5 C6 C11 -1.2(13)
N1 N2 C7 C9 1.3(8)
C4 N2 C7 C9 -175.9(7)
N1 N2 C7 C8 178.9(7)
C4 N2 C7 C8 1.6(13)
N2 C7 C9 C10 -1.4(9)
C8 C7 C9 C10 -178.9(7)
C3 N1 C10 O1 -1.3(13)
N2 N1 C10 O1 178.1(7)
C3 N1 C10 C9 -179.3(6)
N2 N1 C10 C9 0.1(7)
C7 C9 C10 O1 -177.0(9)
C7 C9 C10 N1 0.8(9)
C5 C6 C11 C12 2.3(13)
C6 C11 C12 C13 -2.3(12)
C5 C4 C13 C12 0.2(11)
N2 C4 C13 C12 -179.5(6)
C5 C4 C13 C14 -177.9(6)
N2 C4 C13 C14 2.4(10)
C11 C12 C13 C4 1.0(11)
C11 C12 C13 C14 179.2(6)
N1 C3 C14 C15 178.4(6)
C2 C3 C14 C15 -4.3(11)
N1 C3 C14 C13 -1.9(9)
C2 C3 C14 C13 175.4(6)
C4 C13 C14 C15 178.1(7)
C12 C13 C14 C15 0.1(10)
C4 C13 C14 C3 -1.5(9)
C12 C13 C14 C3 -179.6(7)
C3 C14 C15 C16 2.7(12)
C13 C14 C15 C16 -177.0(7)
C2 C1 C16 C15 -2.7(13)
Br1 C1 C16 C15 177.3(6)
C14 C15 C16 C1 0.8(12)
C29 C17 C18 C19 0.9(16)
Br2 C17 C18 C19 -177.4(7)
C17 C18 C19 C20 -0.7(13)
C18 C19 C20 C28 -0.1(12)
C18 C19 C20 C21 177.7(9)
C19 C20 C21 C26 -171.4(8)
C28 C20 C21 C26 6.4(13)
C19 C20 C21 C22 4.2(13)
C28 C20 C21 C22 -178.0(7)
C26 C21 C22 C23 0.1(12)
C20 C21 C22 C23 -175.7(9)
C21 C22 C23 C24 0.5(14)
C22 C23 C24 C25 3.0(18)
C23 C24 C25 C26 -7.1(18)
C22 C21 C26 C25 -4.2(12)
C20 C21 C26 C25 171.4(8)
C22 C21 C26 C27 175.4(6)
C20 C21 C26 C27 -8.9(12)
C24 C25 C26 C21 7.8(14)
C24 C25 C26 C27 -171.9(9)
C28 N3 C27 C32 -179.8(6)
C30 N3 C27 C32 -3.3(7)
C28 N3 C27 C26 4.1(9)
C30 N3 C27 C26 -179.5(6)
C21 C26 C27 C32 -171.4(7)
C25 C26 C27 C32 8.2(12)
C21 C26 C27 N3 3.7(10)
C25 C26 C27 N3 -176.6(7)
C27 N3 C28 C29 172.2(7)
C30 N3 C28 C29 -3.7(11)
C27 N3 C28 C20 -6.6(10)
C30 N3 C28 C20 177.6(6)
C19 C20 C28 C29 0.8(12)
C21 C20 C28 C29 -177.2(8)
C19 C20 C28 N3 179.5(7)
C21 C20 C28 N3 1.5(11)
C18 C17 C29 C28 -0.2(15)
Br2 C17 C29 C28 178.2(6)
N3 C28 C29 C17 -179.4(8)
C20 C28 C29 C17 -0.7(12)
C27 N3 C30 N4 -178.4(7)
C28 N3 C30 N4 -2.2(12)
C27 N3 C30 C31 2.5(7)
C28 N3 C30 C31 178.7(6)
N4 C30 C31 C32 -179.9(9)
N3 C30 C31 C32 -1.0(8)
N3 C27 C32 C31 2.6(8)
C26 C27 C32 C31 178.2(7)
N3 C27 C32 O2 -177.3(7)
C26 C27 C32 O2 -1.7(12)
C30 C31 C32 C27 -1.0(9)
C30 C31 C32 O2 178.9(7)
